data_2017148
loop_
_publ_author_name
'Trilleras, Jorge'
'Quiroga, Jairo'
'Cobo, Justo'
'Glidewell, Christopher'

_publ_section_title
;3-Methyl-7-(2-thienyl)pyrido[2,3-<i>d</i>]pyrimidine-2,4(1<i>H</i>,3<i>H</i>)-dione:
 \p-stacked bilayers built from N---H&#x00B7;&#x00B7;&#x00B7;O,
 C---H&#x00B7;&#x00B7;&#x00B7;O and C---H&#x00B7;&#x00B7;&#x00B7;\p hydrogen
 bonds
;
_journal_coeditor_code SK3317
_journal_issue 6
_journal_name_full 'Acta Crystallographica Section C'
_journal_page_first o284
_journal_page_last o286
_journal_paper_doi 10.1107/S0108270109014097
_journal_volume 65
_journal_year 2009
_chemical_formula_iupac 'C12 H9 N3 O2 S'
_chemical_formula_moiety 'C12 H9 N3 O2 S'
_chemical_formula_sum 'C12 H9 N3 O2 S'
_chemical_formula_weight 259.29
_chemical_name_systematic
;3-Methyl-7-(2-thienyl)pyrido[2,3-<i>d</i>]pyrimidine-2,4(1<i>H</i>,3<i>H</i>)-
dione
;
_space_group_IT_number 14
_symmetry_cell_setting monoclinic
_symmetry_space_group_name_Hall '-P 2ybc'
_symmetry_space_group_name_H-M 'P 1 21/c 1'
_atom_sites_solution_hydrogens geom
_atom_sites_solution_primary direct
_atom_sites_solution_secondary difmap
_cell_angle_alpha 90.00
_cell_angle_beta 92.134(11)
_cell_angle_gamma 90.00
_cell_formula_units_Z 4
_cell_length_a 12.1969(15)
_cell_length_b 13.4010(13)
_cell_length_c 6.6071(8)
_cell_measurement_reflns_used 2486
_cell_measurement_temperature 120(2)
_cell_measurement_theta_max 27.50
_cell_measurement_theta_min 3.04
_cell_volume 1079.2(2)
_computing_cell_refinement 'DIRAX/LSQ (Duisenberg <i>et al.</i>,  2000)'
_computing_data_collection 'COLLECT (Nonius, 1999)'
_computing_data_reduction 'EVALCCD (Duisenberg <i>et al.</i>,  2003)'
_computing_molecular_graphics 'PLATON (Spek, 2003)'
_computing_publication_material 'SHELXL97 (Sheldrick, 2008) and PLATON (Spek, 2003)'
_computing_structure_refinement 'SHELXL97 (Sheldrick, 2008)'
_computing_structure_solution 'SHELXS97 (Sheldrick, 2008)'
_diffrn_ambient_temperature 120(2)
_diffrn_detector_area_resol_mean 9.091
_diffrn_measured_fraction_theta_full 0.998
_diffrn_measured_fraction_theta_max 0.998
_diffrn_measurement_device_type 'Bruker Nonius KappaCCD area-detector'
_diffrn_measurement_method '\f and \w scans'
_diffrn_radiation_monochromator graphite
_diffrn_radiation_source 'Bruker Nonius FR591 rotating anode'
_diffrn_radiation_type 'Mo K\a'
_diffrn_radiation_wavelength 0.71073
_diffrn_reflns_av_R_equivalents 0.0510
_diffrn_reflns_av_sigmaI/netI 0.0319
_diffrn_reflns_limit_h_max 15
_diffrn_reflns_limit_h_min -15
_diffrn_reflns_limit_k_max 17
_diffrn_reflns_limit_k_min -17
_diffrn_reflns_limit_l_max 8
_diffrn_reflns_limit_l_min -8
_diffrn_reflns_number 26230
_diffrn_reflns_theta_full 27.50
_diffrn_reflns_theta_max 27.50
_diffrn_reflns_theta_min 3.04
_diffrn_standards_decay_% 0
_diffrn_standards_number 0
_exptl_absorpt_coefficient_mu 0.296
_exptl_absorpt_correction_T_max 0.936
_exptl_absorpt_correction_T_min 0.885
_exptl_absorpt_correction_type multi-scan
_exptl_absorpt_process_details '(SADABS; Sheldrick, 2003)'
_exptl_crystal_colour yellow
_exptl_crystal_density_diffrn 1.596
_exptl_crystal_density_method 'not measured'
_exptl_crystal_description block
_exptl_crystal_F_000 536
_exptl_crystal_size_max 0.20
_exptl_crystal_size_mid 0.20
_exptl_crystal_size_min 0.20
_refine_diff_density_max 0.299
_refine_diff_density_min -0.301
_refine_ls_extinction_method none
_refine_ls_goodness_of_fit_ref 1.059
_refine_ls_hydrogen_treatment constr
_refine_ls_matrix_type full
_refine_ls_number_parameters 177
_refine_ls_number_reflns 2486
_refine_ls_number_restraints 5
_refine_ls_restrained_S_all 1.073
_refine_ls_R_factor_all 0.0795
_refine_ls_R_factor_gt 0.0460
_refine_ls_shift/su_max 0.001
_refine_ls_shift/su_mean 0.000
_refine_ls_structure_factor_coef Fsqd
_refine_ls_weighting_details 'w = 1/[\s^2^(Fo^2^)+(0.0606P)^2^+0.8390P] where P=(Fo^2^+2Fc^2^)/3'
_refine_ls_weighting_scheme calc
_refine_ls_wR_factor_gt 0.1083
_refine_ls_wR_factor_ref 0.1291
_reflns_number_gt 1746
_reflns_number_total 2486
_reflns_threshold_expression I>2\s(I)
_cod_data_source_file sk3317.cif
_cod_data_source_block I
_cod_original_sg_symbol_H-M 'P 21/c'
_cod_database_code 2017148
_cod_database_fobs_code 2017148

loop_
_symmetry_equiv_pos_as_xyz
'x, y, z'
'-x, y+1/2, -z+1/2'
'-x, -y, -z'
'x, -y-1/2, z-1/2'

loop_
_atom_site_type_symbol
_atom_site_label
_atom_site_fract_x
_atom_site_fract_y
_atom_site_fract_z
_atom_site_U_iso_or_equiv
_atom_site_adp_type
_atom_site_calc_flag
_atom_site_refinement_flags
_atom_site_occupancy
_atom_site_disorder_assembly
_atom_site_disorder_group
N N1 0.71183(14) 0.60466(14) 0.3321(3) 0.0219(4) Uani d . 1 A .
H H1 0.7072 0.5909 0.2018 0.026 Uiso calc R 1 . .
C C2 0.81390(17) 0.61130(16) 0.4229(3) 0.0232(5) Uani d . 1 . .
N N3 0.81900(14) 0.62806(13) 0.6313(3) 0.0219(4) Uani d . 1 . .
C C4 0.72797(18) 0.64555(15) 0.7446(3) 0.0207(4) Uani d . 1 . .
C C4a 0.62203(17) 0.63820(15) 0.6385(3) 0.0201(4) Uani d . 1 A .
C C5 0.52423(18) 0.65235(15) 0.7349(3) 0.0237(5) Uani d . 1 . .
H H5 0.5245 0.6656 0.8762 0.028 Uiso calc R 1 . .
C C6 0.42714(18) 0.64705(16) 0.6241(3) 0.0242(5) Uani d . 1 A .
H H6 0.3595 0.6579 0.6873 0.029 Uiso calc R 1 . .
C C7 0.42866(17) 0.62560(15) 0.4172(3) 0.0220(5) Uani d . 1 . .
N N8 0.52272(14) 0.61064(13) 0.3204(3) 0.0212(4) Uani d . 1 A .
C C8a 0.61558(17) 0.61807(15) 0.4310(3) 0.0202(4) Uani d . 1 . .
O O2 0.89702(12) 0.60228(13) 0.3280(2) 0.0312(4) Uani d . 1 . .
C C31 0.92818(18) 0.63483(18) 0.7291(4) 0.0291(5) Uani d . 1 . .
H H31A 0.9745 0.5810 0.6796 0.044 Uiso calc R 1 . .
H H31B 0.9223 0.6286 0.8761 0.044 Uiso calc R 1 . .
H H31C 0.9611 0.6994 0.6972 0.044 Uiso calc R 1 . .
O O4 0.73855(13) 0.66633(11) 0.9258(2) 0.0260(4) Uani d . 1 . .
S S71 0.20146(7) 0.64635(10) 0.38038(18) 0.0274(3) Uani d P 0.749(3) A 1
C C72 0.32755(17) 0.61656(16) 0.2948(3) 0.0243(5) Uani d P 0.749(3) A 1
C C73 0.3187(13) 0.5825(11) 0.1034(14) 0.0236(11) Uani d P 0.749(3) A 1
H H73 0.3804 0.5623 0.0299 0.028 Uiso calc PR 0.749(3) A 1
C C74 0.2061(4) 0.5790(5) 0.0172(9) 0.0228(9) Uani d P 0.749(3) A 1
H H74 0.1856 0.5569 -0.1154 0.027 Uiso calc PR 0.749(3) A 1
C C75 0.1351(4) 0.6126(4) 0.1580(6) 0.0252(8) Uani d P 0.749(3) A 1
H H75 0.0579 0.6167 0.1348 0.030 Uiso calc PR 0.749(3) A 1
S S81 0.3256(9) 0.5809(8) 0.0607(10) 0.0236(11) Uani d PD 0.251(3) A 2
C C82 0.32755(17) 0.61656(16) 0.2948(3) 0.0243(5) Uani d PD 0.251(3) A 2
C C83 0.2289(8) 0.6387(15) 0.375(2) 0.0274(3) Uani d PD 0.251(3) A 2
H H83 0.2183 0.6608 0.5093 0.033 Uiso calc PR 0.251(3) A 2
C C84 0.1425(15) 0.6227(15) 0.220(2) 0.0252(8) Uani d PD 0.251(3) A 2
H H84 0.0663 0.6318 0.2380 0.030 Uiso calc PR 0.251(3) A 2
C C85 0.1874(11) 0.593(2) 0.045(3) 0.0228(9) Uani d PD 0.251(3) A 2
H H85 0.1450 0.5799 -0.0754 0.027 Uiso calc PR 0.251(3) A 2

loop_
_atom_site_aniso_label
_atom_site_aniso_U_11
_atom_site_aniso_U_22
_atom_site_aniso_U_33
_atom_site_aniso_U_12
_atom_site_aniso_U_13
_atom_site_aniso_U_23
N1 0.0189(9) 0.0300(10) 0.0169(9) 0.0008(7) 0.0017(7) -0.0022(7)
C2 0.0215(11) 0.0265(11) 0.0216(11) 0.0001(9) 0.0003(9) -0.0002(9)
N3 0.0203(9) 0.0274(10) 0.0180(9) 0.0000(7) -0.0010(7) 0.0002(7)
C4 0.0267(11) 0.0174(10) 0.0183(10) -0.0012(8) 0.0050(8) 0.0017(8)
C4a 0.0229(11) 0.0183(10) 0.0191(10) 0.0002(8) 0.0016(8) -0.0001(8)
C5 0.0271(12) 0.0222(11) 0.0221(11) -0.0012(9) 0.0061(9) -0.0018(8)
C6 0.0219(11) 0.0234(11) 0.0279(12) -0.0004(8) 0.0077(9) -0.0002(9)
C7 0.0212(11) 0.0202(10) 0.0248(11) -0.0010(8) 0.0044(9) 0.0023(8)
N8 0.0193(9) 0.0218(9) 0.0222(9) 0.0003(7) 0.0000(7) 0.0012(7)
C8a 0.0214(10) 0.0184(10) 0.0208(11) -0.0009(8) 0.0024(8) 0.0019(8)
O2 0.0208(8) 0.0495(10) 0.0236(9) 0.0015(7) 0.0047(7) -0.0028(7)
C31 0.0215(11) 0.0382(14) 0.0272(12) -0.0021(9) -0.0040(9) -0.0004(10)
O4 0.0300(9) 0.0299(9) 0.0180(8) -0.0026(6) 0.0019(6) -0.0013(6)
S71 0.0194(5) 0.0338(5) 0.0292(4) 0.0036(5) 0.0038(4) -0.0035(3)
C72 0.0210(11) 0.0211(11) 0.0309(12) -0.0006(8) 0.0027(9) 0.0049(9)
C73 0.0270(15) 0.0309(8) 0.013(3) 0.0005(8) 0.001(2) -0.001(2)
C74 0.0173(19) 0.026(3) 0.025(2) 0.0031(17) 0.0016(15) 0.0001(15)
C75 0.0221(14) 0.0308(18) 0.023(3) 0.0006(13) -0.001(2) -0.002(2)
S81 0.0270(15) 0.0309(8) 0.013(3) 0.0005(8) 0.001(2) -0.001(2)
C82 0.0210(11) 0.0211(11) 0.0309(12) -0.0006(8) 0.0027(9) 0.0049(9)
C83 0.0194(5) 0.0338(5) 0.0292(4) 0.0036(5) 0.0038(4) -0.0035(3)
C84 0.0221(14) 0.0308(18) 0.023(3) 0.0006(13) -0.001(2) -0.002(2)
C85 0.0173(19) 0.026(3) 0.025(2) 0.0031(17) 0.0016(15) 0.0001(15)

loop_
_atom_type_symbol
_atom_type_description
_atom_type_scat_dispersion_real
_atom_type_scat_dispersion_imag
_atom_type_scat_source
C C 0.0033 0.0016 'International Tables Vol C Tables 4.2.6.8 and 6.1.1.4'
H H 0.0000 0.0000 'International Tables Vol C Tables 4.2.6.8 and 6.1.1.4'
N N 0.0061 0.0033 'International Tables Vol C Tables 4.2.6.8 and 6.1.1.4'
O O 0.0106 0.0060 'International Tables Vol C Tables 4.2.6.8 and 6.1.1.4'
S S 0.1246 0.1234 'International Tables Vol C Tables 4.2.6.8 and 6.1.1.4'

loop_
_geom_angle_atom_site_label_1
_geom_angle_atom_site_label_2
_geom_angle_atom_site_label_3
_geom_angle_site_symmetry_1
_geom_angle_site_symmetry_3
_geom_angle
_geom_angle_publ_flag
C2 N1 C8a . . 124.28(19) ?
C2 N1 H1 . . 117.9 ?
C8a N1 H1 . . 117.9 ?
O2 C2 N1 . . 122.0(2) ?
O2 C2 N3 . . 121.1(2) ?
N1 C2 N3 . . 116.81(19) ?
C4 N3 C2 . . 123.72(18) ?
C4 N3 C31 . . 119.16(18) ?
C2 N3 C31 . . 116.94(18) ?
O4 C4 N3 . . 120.5(2) ?
O4 C4 C4a . . 123.00(19) ?
N3 C4 C4a . . 116.47(18) ?
C5 C4a C8a . . 117.4(2) ?
C5 C4a C4 . . 122.34(19) ?
C8a C4a C4 . . 120.29(19) ?
C6 C5 C4a . . 119.3(2) ?
C6 C5 H5 . . 120.4 ?
C4a C5 H5 . . 120.4 ?
C5 C6 C7 . . 119.4(2) ?
C5 C6 H6 . . 120.3 ?
C7 C6 H6 . . 120.3 ?
N8 C7 C6 . . 122.5(2) ?
N8 C7 C72 . . 116.24(19) ?
C6 C7 C72 . . 121.3(2) ?
C8a N8 C7 . . 116.77(19) ?
N8 C8a N1 . . 116.98(19) ?
N8 C8a C4a . . 124.8(2) ?
N1 C8a C4a . . 118.25(19) ?
N3 C31 H31A . . 109.5 ?
N3 C31 H31B . . 109.5 ?
H31A C31 H31B . . 109.5 ?
N3 C31 H31C . . 109.5 ?
H31A C31 H31C . . 109.5 ?
H31B C31 H31C . . 109.5 ?
C72 S71 C75 . . 93.2(2) ?
C73 C72 C7 . . 126.0(7) ?
C73 C72 S71 . . 110.5(7) ?
C7 C72 S71 . . 123.53(17) ?
C72 C73 C74 . . 114.6(10) ?
C72 C73 H73 . . 122.7 ?
C74 C73 H73 . . 122.7 ?
C75 C74 C73 . . 109.4(6) ?
C75 C74 H74 . . 125.3 ?
C73 C74 H74 . . 125.3 ?
C74 C75 S71 . . 112.3(4) ?
C74 C75 H75 . . 123.9 ?
S71 C75 H75 . . 123.9 ?
C84 C83 H83 . . 125.7 ?
C85 C84 C83 . . 109.7(17) ?
C85 C84 H84 . . 125.2 ?
C83 C84 H84 . . 125.2 ?
C84 C85 S81 . . 114.2(15) ?
C84 C85 H85 . . 122.9 ?
S81 C85 H85 . . 122.9 ?

loop_
_geom_bond_atom_site_label_1
_geom_bond_atom_site_label_2
_geom_bond_site_symmetry_2
_geom_bond_distance
_geom_bond_publ_flag
N1 C2 . 1.365(3) ?
N1 C8a . 1.376(3) ?
N1 H1 . 0.8800 ?
C2 O2 . 1.218(3) ?
C2 N3 . 1.394(3) ?
N3 C4 . 1.382(3) ?
N3 C31 . 1.461(3) ?
C4 O4 . 1.231(3) ?
C4 C4a . 1.450(3) ?
C4a C5 . 1.386(3) ?
C4a C8a . 1.396(3) ?
C5 C6 . 1.371(3) ?
C5 H5 . 0.9500 ?
C6 C7 . 1.397(3) ?
C6 H6 . 0.9500 ?
C7 N8 . 1.349(3) ?
C7 C72 . 1.455(3) ?
N8 C8a . 1.329(3) ?
C31 H31A . 0.9800 ?
C31 H31B . 0.9800 ?
C31 H31C . 0.9800 ?
S71 C72 . 1.706(2) ?
S71 C75 . 1.712(4) ?
C72 C73 . 1.345(10) ?
C73 C74 . 1.468(13) ?
C73 H73 . 0.9500 ?
C74 C75 . 1.370(5) ?
C74 H74 . 0.9500 ?
C75 H75 . 0.9500 ?
S81 C85 . 1.692(10) ?
C83 C84 . 1.458(10) ?
C83 H83 . 0.9500 ?
C84 C85 . 1.354(10) ?
C84 H84 . 0.9500 ?
C85 H85 . 0.9500 ?

loop_
_geom_hbond_atom_site_label_D
_geom_hbond_atom_site_label_H
_geom_hbond_atom_site_label_A
_geom_hbond_site_symmetry_A
_geom_hbond_distance_DH
_geom_hbond_distance_HA
_geom_hbond_distance_DA
_geom_hbond_angle_DHA
_geom_hbond_publ_flag
N1 H1 O4 1_554 0.88 2.13 2.839(2) 137 y
C75 H75 O2 1_455 0.95 2.39 3.155(5) 138 y
C84 H84 O2 1_455 0.95 2.21 3.116(18) 160 y
C5 H5 Cg1 4_576 0.96 2.89 3.478(2) 121 y

loop_
_geom_torsion_atom_site_label_1
_geom_torsion_atom_site_label_2
_geom_torsion_atom_site_label_3
_geom_torsion_atom_site_label_4
_geom_torsion_site_symmetry_1
_geom_torsion_site_symmetry_2
_geom_torsion_site_symmetry_3
_geom_torsion_site_symmetry_4
_geom_torsion
_geom_torsion_publ_flag
C8a N1 C2 O2 . . . . -177.4(2) ?
C8a N1 C2 N3 . . . . 3.2(3) ?
O2 C2 N3 C4 . . . . 175.5(2) ?
N1 C2 N3 C4 . . . . -5.1(3) ?
O2 C2 N3 C31 . . . . 0.4(3) ?
N1 C2 N3 C31 . . . . 179.77(19) ?
C2 N3 C4 O4 . . . . -175.2(2) ?
C31 N3 C4 O4 . . . . -0.2(3) ?
C2 N3 C4 C4a . . . . 4.7(3) ?
C31 N3 C4 C4a . . . . 179.68(18) ?
O4 C4 C4a C5 . . . . -1.2(3) ?
N3 C4 C4a C5 . . . . 178.93(19) ?
O4 C4 C4a C8a . . . . 177.6(2) ?
N3 C4 C4a C8a . . . . -2.3(3) ?
C8a C4a C5 C6 . . . . -0.6(3) ?
C4 C4a C5 C6 . . . . 178.19(19) ?
C4a C5 C6 C7 . . . . 1.2(3) ?
C5 C6 C7 N8 . . . . -0.7(3) ?
C5 C6 C7 C72 . . . . 178.3(2) ?
C6 C7 N8 C8a . . . . -0.6(3) ?
C72 C7 N8 C8a . . . . -179.58(18) ?
C7 N8 C8a N1 . . . . -178.86(18) ?
C7 N8 C8a C4a . . . . 1.2(3) ?
C2 N1 C8a N8 . . . . 178.99(19) ?
C2 N1 C8a C4a . . . . -1.1(3) ?
C5 C4a C8a N8 . . . . -0.7(3) ?
C4 C4a C8a N8 . . . . -179.49(19) ?
C5 C4a C8a N1 . . . . 179.43(19) ?
C4 C4a C8a N1 . . . . 0.6(3) ?
N8 C7 C72 C73 . . . . 9.2(8) ?
C6 C7 C72 C73 . . . . -169.9(8) ?
N8 C7 C72 S71 . . . . -172.27(16) ?
C6 C7 C72 S71 . . . . 8.7(3) ?
C75 S71 C72 C73 . . . . 0.2(7) ?
C75 S71 C72 C7 . . . . -178.6(3) ?
C7 C72 C73 C74 . . . . 178.6(6) ?
S71 C72 C73 C74 . . . . -0.2(12) ?
C72 C73 C74 C75 . . . . 0.1(13) ?
C73 C74 C75 S71 . . . . 0.1(10) ?
C72 S71 C75 C74 . . . . -0.1(5) ?
C83 C84 C85 S81 . . . . 1(3) ?
